data_1549343
loop_
_publ_author_name
'Brieger, Lukas'
'Unkelbach, Christian'
'Strohmann, Carsten'

_publ_section_title
;
 1,2-Bis(3,5-dimethylphenyl)ethane
;
_journal_coeditor_code HB4226
_journal_issue 4
_journal_name_full IUCrData
_journal_page_first x180636
_journal_paper_doi 10.1107/S2414314618006363
_journal_volume 3
_journal_year 2018
_chemical_formula_iupac 'C18 H22'
_chemical_formula_moiety 'C18 H22'
_chemical_formula_sum 'C18 H22'
_chemical_formula_weight 238.35
_chemical_name_systematic
;
1,2-Bis(3,5-dimethylphenyl)ethane
;
_space_group_crystal_system triclinic
_space_group_IT_number 2
_space_group_name_Hall '-P 1'
_space_group_name_H-M_alt 'P -1'
_symmetry_space_group_name_Hall '-P 1'
_symmetry_space_group_name_H-M 'P -1'
_atom_sites_solution_hydrogens geom
_atom_sites_solution_primary dual
_audit_creation_method
;
Olex2 1.2
(compiled 2017.03.02 svn.r3394 for OlexSys, GUI svn.r5324)
;
_cell_angle_alpha 108.513(6)
_cell_angle_beta 98.090(5)
_cell_angle_gamma 103.805(5)
_cell_formula_units_Z 2
_cell_length_a 7.9315(5)
_cell_length_b 8.2047(5)
_cell_length_c 12.3474(8)
_cell_measurement_reflns_used 4159
_cell_measurement_temperature 150
_cell_measurement_theta_max 29.5320
_cell_measurement_theta_min 2.6560
_cell_volume 719.18(9)
_computing_cell_refinement
;
CrysAlis PRO (Agilent, 2014)
;
_computing_data_collection
;
CrysAlis PRO (Agilent, 2014)
;
_computing_data_reduction
;
CrysAlis PRO (Agilent, 2014)
;
_computing_molecular_graphics
;
<i>OLEX2</i> (Dolomanov <i>et al.</i>,  2009)
;
_computing_publication_material
;
<i>OLEX2</i> (Dolomanov <i>et al.</i>,  2009)
;
_computing_structure_refinement
;
SHELXL2014 (Sheldrick, 2015b)
;
_computing_structure_solution
;
SHELXT (Sheldrick, 2015a)
;
_diffrn_ambient_temperature 150
_diffrn_detector_area_resol_mean 16.0560
_diffrn_measured_fraction_theta_full 1.000
_diffrn_measured_fraction_theta_max 0.996
_diffrn_measurement_device_type 'Agilent Xcalibur, Sapphire3'
_diffrn_measurement_method '\w scans'
_diffrn_radiation_monochromator graphite
_diffrn_radiation_type MoK\a
_diffrn_radiation_wavelength 0.71073
_diffrn_reflns_av_R_equivalents 0.0373
_diffrn_reflns_limit_h_max 10
_diffrn_reflns_limit_h_min -10
_diffrn_reflns_limit_k_max 10
_diffrn_reflns_limit_k_min -10
_diffrn_reflns_limit_l_max 16
_diffrn_reflns_limit_l_min -16
_diffrn_reflns_number 22466
_diffrn_reflns_theta_full 25.242
_diffrn_reflns_theta_max 27.997
_diffrn_reflns_theta_min 2.675
_exptl_absorpt_coefficient_mu 0.061
_exptl_absorpt_correction_T_max 1.00000
_exptl_absorpt_correction_T_min 0.98410
_exptl_absorpt_correction_type multi-scan
_exptl_absorpt_process_details
;
(CrysAlis PRO; Agilent, 2014)
;
_exptl_crystal_colour colourless
_exptl_crystal_density_diffrn 1.101
_exptl_crystal_description plate
_exptl_crystal_F_000 260
_exptl_crystal_size_max 0.3
_exptl_crystal_size_mid 0.3
_exptl_crystal_size_min 0.1
_refine_diff_density_max 0.279
_refine_diff_density_min -0.233
_refine_ls_extinction_method none
_refine_ls_goodness_of_fit_ref 1.048
_refine_ls_hydrogen_treatment refall
_refine_ls_matrix_type full
_refine_ls_number_parameters 167
_refine_ls_number_reflns 3471
_refine_ls_number_restraints 0
_refine_ls_restrained_S_all 1.048
_refine_ls_R_factor_all 0.0777
_refine_ls_R_factor_gt 0.0569
_refine_ls_shift/su_max 0.000
_refine_ls_shift/su_mean 0.000
_refine_ls_structure_factor_coef Fsqd
_refine_ls_weighting_details 'w=1/[\s^2^(Fo^2^)+(0.0690P)^2^+0.3054P] where P=(Fo^2^+2Fc^2^)/3'
_refine_ls_weighting_scheme calc
_refine_ls_wR_factor_gt 0.1463
_refine_ls_wR_factor_ref 0.1605
_reflns_number_gt 2598
_reflns_number_total 3471
_reflns_threshold_expression 'I > 2\s(I)'
_cod_data_source_file hb4226sup1.cif
_cod_data_source_block I
_cod_original_cell_volume 719.18(8)
_cod_database_code 1549343
_shelx_space_group_comment
;
The symmetry employed for this shelxl refinement is uniquely defined
by the following loop, which should always be used as a source of
symmetry information in preference to the above space-group names.
They are only intended as comments.
;

loop_
_space_group_symop_operation_xyz
'x, y, z'
'-x, -y, -z'

loop_
_atom_site_type_symbol
_atom_site_label
_atom_site_fract_x
_atom_site_fract_y
_atom_site_fract_z
_atom_site_U_iso_or_equiv
_atom_site_adp_type
_atom_site_calc_flag
_atom_site_occupancy
C C1 0.8890(2) 0.0999(2) 0.66953(14) 0.0257(3) Uani d 1
C C2 0.9788(2) 0.2551(2) 0.76669(14) 0.0251(3) Uani d 1
H H2 1.0541 0.2470 0.8305 0.030 Uiso calc 1
C C3 0.9614(2) 0.4226(2) 0.77288(13) 0.0248(3) Uani d 1
C C4 0.8487(2) 0.4313(2) 0.67960(14) 0.0249(3) Uani d 1
H H4 0.8344 0.5445 0.6832 0.030 Uiso calc 1
C C5 0.7558(2) 0.2784(2) 0.58078(13) 0.0238(3) Uani d 1
C C6 0.7782(2) 0.1138(2) 0.57672(13) 0.0254(3) Uani d 1
H H6 0.7168 0.0086 0.5094 0.030 Uiso calc 1
C C7 0.6240(2) 0.55118(19) 0.29547(13) 0.0225(3) Uani d 1
H H7 0.7017 0.6579 0.3560 0.027 Uiso calc 1
C C8 0.5160(2) 0.5651(2) 0.20159(13) 0.0238(3) Uani d 1
C C9 0.4034(2) 0.4081(2) 0.11365(13) 0.0252(3) Uani d 1
H H9 0.3307 0.4159 0.0486 0.030 Uiso calc 1
C C10 0.3946(2) 0.2390(2) 0.11882(13) 0.0255(3) Uani d 1
C C11 0.5039(2) 0.2301(2) 0.21364(13) 0.0245(3) Uani d 1
H H11 0.4989 0.1156 0.2180 0.029 Uiso calc 1
C C12 0.62052(19) 0.3845(2) 0.30250(13) 0.0225(3) Uani d 1
C C13 0.7396(2) 0.3707(2) 0.40370(14) 0.0273(4) Uani d 1
H H13A 0.8214 0.4922 0.4531 0.033 Uiso calc 1
H H13B 0.8134 0.2934 0.3723 0.033 Uiso calc 1
C C14 0.6356(2) 0.2929(2) 0.48025(14) 0.0288(4) Uani d 1
H H14A 0.5625 0.3707 0.5123 0.035 Uiso calc 1
H H14B 0.5533 0.1717 0.4309 0.035 Uiso calc 1
C C15 0.5176(2) 0.7475(2) 0.19759(15) 0.0321(4) Uani d 1
H H15A 0.4313 0.7907 0.2395 0.048 Uiso calc 1
H H15B 0.4851 0.7373 0.1156 0.048 Uiso calc 1
H H15C 0.6373 0.8330 0.2351 0.048 Uiso calc 1
C C16 0.2699(2) 0.0688(2) 0.02401(15) 0.0371(4) Uani d 1
H H16A 0.3388 0.0067 -0.0255 0.056 Uiso calc 1
H H16B 0.1826 0.0994 -0.0243 0.056 Uiso calc 1
H H16C 0.2073 -0.0103 0.0602 0.056 Uiso calc 1
C C17 0.9095(3) -0.0809(2) 0.66367(17) 0.0386(4) Uani d 1
H H17A 0.9959 -0.0651 0.7341 0.058 Uiso calc 1
H H17B 0.9521 -0.1329 0.5937 0.058 Uiso calc 1
H H17C 0.7937 -0.1619 0.6595 0.058 Uiso calc 1
C C18 1.0642(2) 0.5910(2) 0.87696(15) 0.0340(4) Uani d 1
H H18A 1.0235 0.5841 0.9472 0.051 Uiso calc 1
H H18B 1.0443 0.6963 0.8623 0.051 Uiso calc 1
H H18C 1.1919 0.6022 0.8892 0.051 Uiso calc 1

loop_
_atom_site_aniso_label
_atom_site_aniso_U_11
_atom_site_aniso_U_22
_atom_site_aniso_U_33
_atom_site_aniso_U_12
_atom_site_aniso_U_13
_atom_site_aniso_U_23
C1 0.0263(8) 0.0231(8) 0.0334(8) 0.0104(6) 0.0123(7) 0.0135(7)
C2 0.0226(7) 0.0296(8) 0.0269(8) 0.0088(6) 0.0067(6) 0.0144(7)
C3 0.0238(7) 0.0231(8) 0.0276(8) 0.0048(6) 0.0107(6) 0.0090(6)
C4 0.0283(8) 0.0197(7) 0.0320(8) 0.0085(6) 0.0124(7) 0.0134(6)
C5 0.0223(7) 0.0275(8) 0.0271(8) 0.0075(6) 0.0099(6) 0.0154(6)
C6 0.0271(8) 0.0217(7) 0.0263(8) 0.0049(6) 0.0088(6) 0.0083(6)
C7 0.0243(7) 0.0197(7) 0.0228(7) 0.0044(6) 0.0092(6) 0.0067(6)
C8 0.0267(8) 0.0232(8) 0.0281(8) 0.0103(6) 0.0136(6) 0.0130(6)
C9 0.0256(8) 0.0287(8) 0.0259(8) 0.0115(6) 0.0074(6) 0.0131(6)
C10 0.0250(8) 0.0234(8) 0.0260(8) 0.0050(6) 0.0080(6) 0.0072(6)
C11 0.0278(8) 0.0196(7) 0.0295(8) 0.0081(6) 0.0092(6) 0.0119(6)
C12 0.0216(7) 0.0253(8) 0.0244(7) 0.0080(6) 0.0088(6) 0.0118(6)
C13 0.0242(8) 0.0317(8) 0.0298(8) 0.0075(6) 0.0067(6) 0.0166(7)
C14 0.0260(8) 0.0357(9) 0.0298(8) 0.0096(7) 0.0077(7) 0.0180(7)
C15 0.0411(10) 0.0251(8) 0.0388(9) 0.0141(7) 0.0157(8) 0.0173(7)
C16 0.0384(10) 0.0289(9) 0.0332(9) 0.0009(8) 0.0015(8) 0.0068(7)
C17 0.0438(10) 0.0268(9) 0.0504(11) 0.0167(8) 0.0107(9) 0.0166(8)
C18 0.0350(9) 0.0278(9) 0.0316(9) 0.0037(7) 0.0087(7) 0.0048(7)

loop_
_atom_type_symbol
_atom_type_description
_atom_type_scat_dispersion_real
_atom_type_scat_dispersion_imag
_atom_type_scat_source
C C 0.0033 0.0016 'International Tables Vol C Tables 4.2.6.8 and 6.1.1.4'
H H 0.0000 0.0000 'International Tables Vol C Tables 4.2.6.8 and 6.1.1.4'

loop_
_geom_angle_atom_site_label_1
_geom_angle_atom_site_label_2
_geom_angle_atom_site_label_3
_geom_angle
C2 C1 C6 118.55(13)
C2 C1 C17 121.12(15)
C6 C1 C17 120.33(15)
C1 C2 H2 119.2
C1 C2 C3 121.61(14)
C3 C2 H2 119.2
C2 C3 C18 121.13(15)
C4 C3 C2 118.33(14)
C4 C3 C18 120.53(14)
C3 C4 H4 119.1
C3 C4 C5 121.72(14)
C5 C4 H4 119.1
C4 C5 C14 120.34(14)
C6 C5 C4 118.48(14)
C6 C5 C14 121.18(14)
C1 C6 H6 119.3
C5 C6 C1 121.30(14)
C5 C6 H6 119.3
C8 C7 H7 119.3
C12 C7 H7 119.3
C12 C7 C8 121.48(14)
C7 C8 C15 120.62(14)
C9 C8 C7 118.62(13)
C9 C8 C15 120.74(14)
C8 C9 H9 119.3
C8 C9 C10 121.40(14)
C10 C9 H9 119.3
C9 C10 C16 121.23(15)
C11 C10 C9 118.45(14)
C11 C10 C16 120.32(14)
C10 C11 H11 119.1
C10 C11 C12 121.74(14)
C12 C11 H11 119.1
C7 C12 C11 118.31(13)
C7 C12 C13 121.10(14)
C11 C12 C13 120.59(13)
C12 C13 H13A 109.0
C12 C13 H13B 109.0
C12 C13 C14 113.08(13)
H13A C13 H13B 107.8
C14 C13 H13A 109.0
C14 C13 H13B 109.0
C5 C14 C13 112.70(13)
C5 C14 H14A 109.1
C5 C14 H14B 109.1
C13 C14 H14A 109.1
C13 C14 H14B 109.1
H14A C14 H14B 107.8
C8 C15 H15A 109.5
C8 C15 H15B 109.5
C8 C15 H15C 109.5
H15A C15 H15B 109.5
H15A C15 H15C 109.5
H15B C15 H15C 109.5
C10 C16 H16A 109.5
C10 C16 H16B 109.5
C10 C16 H16C 109.5
H16A C16 H16B 109.5
H16A C16 H16C 109.5
H16B C16 H16C 109.5
C1 C17 H17A 109.5
C1 C17 H17B 109.5
C1 C17 H17C 109.5
H17A C17 H17B 109.5
H17A C17 H17C 109.5
H17B C17 H17C 109.5
C3 C18 H18A 109.5
C3 C18 H18B 109.5
C3 C18 H18C 109.5
H18A C18 H18B 109.5
H18A C18 H18C 109.5
H18B C18 H18C 109.5

loop_
_geom_bond_atom_site_label_1
_geom_bond_atom_site_label_2
_geom_bond_distance
C1 C2 1.388(2)
C1 C6 1.395(2)
C1 C17 1.510(2)
C2 H2 0.9500
C2 C3 1.393(2)
C3 C4 1.387(2)
C3 C18 1.505(2)
C4 H4 0.9500
C4 C5 1.393(2)
C5 C6 1.390(2)
C5 C14 1.510(2)
C6 H6 0.9500
C7 H7 0.9500
C7 C8 1.393(2)
C7 C12 1.391(2)
C8 C9 1.388(2)
C8 C15 1.510(2)
C9 H9 0.9500
C9 C10 1.395(2)
C10 C11 1.388(2)
C10 C16 1.508(2)
C11 H11 0.9500
C11 C12 1.392(2)
C12 C13 1.508(2)
C13 H13A 0.9900
C13 H13B 0.9900
C13 C14 1.527(2)
C14 H14A 0.9900
C14 H14B 0.9900
C15 H15A 0.9800
C15 H15B 0.9800
C15 H15C 0.9800
C16 H16A 0.9800
C16 H16B 0.9800
C16 H16C 0.9800
C17 H17A 0.9800
C17 H17B 0.9800
C17 H17C 0.9800
C18 H18A 0.9800
C18 H18B 0.9800
C18 H18C 0.9800

_cod_database_fobs_code 1549343
